data_7239232
loop_
_publ_author_name
'Ghalib, Mohammed'
'Jones, Peter G.'
'Palm, Gottfried J.'
'Heinicke, Joachim W.'

_publ_section_title
;
 Phosphanyl-substituted \p-excess \s2P heterocycles: Coordination
 behaviour of 2-di-tert-butylphosphanyl-1-neopentyl-1,3-benzazaphosphole
 towards CuCl, HgCl2 and [Rh(COD)2]BF4
;
_journal_issue 39
_journal_name_full 'RSC Advances'
_journal_page_first 17726
_journal_paper_doi 10.1039/c3ra43706j
_journal_volume 3
_journal_year 2013
_chemical_formula_sum 'C28 H46 B F3 N O P2 Rh'
_chemical_formula_weight 645.32
_space_group_IT_number 14
_space_group_name_Hall '-P 2yn'
_space_group_name_H-M_alt 'P 1 21/n 1'
_symmetry_cell_setting monoclinic
_symmetry_space_group_name_H-M 'P 1 21/n 1'
_atom_sites_solution_hydrogens geom
_atom_sites_solution_primary direct
_atom_sites_solution_secondary difmap
_audit_creation_method SHELXL-97
_cell_angle_alpha 90.00
_cell_angle_beta 91.102(2)
_cell_angle_gamma 90.00
_cell_formula_units_Z 4
_cell_length_a 10.70896(15)
_cell_length_b 18.3370(3)
_cell_length_c 14.9610(2)
_cell_measurement_reflns_used 37610
_cell_measurement_temperature 150(2)
_cell_measurement_theta_max 29.2234
_cell_measurement_theta_min 2.1982
_cell_volume 2937.35(7)
_computing_cell_refinement
;
CrysAlisPro, Oxford Diffraction Ltd.,
Version 1.171.35.15 (release 03-08-2011 CrysAlis171 .NET)
(compiled Aug  3 2011,13:03:54)
;
_computing_data_collection
;
CrysAlisPro, Oxford Diffraction Ltd.,
Version 1.171.35.15 (release 03-08-2011 CrysAlis171 .NET)
(compiled Aug  3 2011,13:03:54)
;
_computing_data_reduction
;
CrysAlisPro, Oxford Diffraction Ltd.,
Version 1.171.35.15 (release 03-08-2011 CrysAlis171 .NET)
(compiled Aug  3 2011,13:03:54)
;
_computing_molecular_graphics 'Siemens XP'
_computing_publication_material SHELXL-97
_computing_structure_refinement 'SHELXL-97 (Sheldrick, 1997)'
_computing_structure_solution 'SHELXS-97 (Sheldrick, 1990)'
_diffrn_ambient_temperature 150(2)
_diffrn_detector_area_resol_mean 16.1419
_diffrn_measured_fraction_theta_full 0.989
_diffrn_measured_fraction_theta_max 0.949
_diffrn_measurement_device_type 'Oxford Diffraction Xcalibur, Eos'
_diffrn_measurement_method \w-scan
_diffrn_radiation_monochromator graphite
_diffrn_radiation_source 'Enhance (Mo) X-ray Source'
_diffrn_radiation_type MoK\a
_diffrn_radiation_wavelength 0.71073
_diffrn_reflns_av_R_equivalents 0.0312
_diffrn_reflns_av_sigmaI/netI 0.0175
_diffrn_reflns_limit_h_max 14
_diffrn_reflns_limit_h_min -14
_diffrn_reflns_limit_k_max 25
_diffrn_reflns_limit_k_min -24
_diffrn_reflns_limit_l_max 20
_diffrn_reflns_limit_l_min -20
_diffrn_reflns_number 95434
_diffrn_reflns_theta_full 28.50
_diffrn_reflns_theta_max 29.29
_diffrn_reflns_theta_min 2.20
_exptl_absorpt_coefficient_mu 0.732
_exptl_absorpt_correction_T_max 1.00000
_exptl_absorpt_correction_T_min 0.96416
_exptl_absorpt_correction_type multi-scan
_exptl_absorpt_process_details
;
CrysAlisPro, Oxford Diffraction Ltd.,
Version 1.171.35.15 (release 03-08-2011 CrysAlis171 .NET)
(compiled Aug  3 2011,13:03:54)
;
_exptl_crystal_colour orange
_exptl_crystal_density_diffrn 1.459
_exptl_crystal_density_meas ?
_exptl_crystal_density_method 'not measured'
_exptl_crystal_description tablet
_exptl_crystal_F_000 1344
_exptl_crystal_size_max 0.35
_exptl_crystal_size_mid 0.25
_exptl_crystal_size_min 0.12
_refine_diff_density_max 0.936
_refine_diff_density_min -0.694
_refine_diff_density_rms 0.074
_refine_ls_extinction_method none
_refine_ls_goodness_of_fit_ref 1.049
_refine_ls_hydrogen_treatment mixed
_refine_ls_matrix_type full
_refine_ls_number_parameters 359
_refine_ls_number_reflns 7619
_refine_ls_number_restraints 6
_refine_ls_restrained_S_all 1.049
_refine_ls_R_factor_all 0.0389
_refine_ls_R_factor_gt 0.0313
_refine_ls_shift/su_max 0.001
_refine_ls_shift/su_mean 0.000
_refine_ls_structure_factor_coef Fsqd
_refine_ls_weighting_details 'calc w=1/[\s^2^(Fo^2^)+(0.0355P)^2^+2.8771P] where P=(Fo^2^+2Fc^2^)/3'
_refine_ls_weighting_scheme calc
_refine_ls_wR_factor_gt 0.0737
_refine_ls_wR_factor_ref 0.0780
_reflns_number_gt 6686
_reflns_number_total 7619
_reflns_threshold_expression >2sigma(I)
_cod_data_source_file c3ra43706j.txt
_cod_data_source_block grobuu
_cod_depositor_comments
;
The following automatic conversions were performed:

data item '_exptl_crystal_density_meas' value 'not measured' was
changed to '?' -- the value is perceived as not measured.

Automatic conversion script
Id: cif_fix_values 6909 2019-04-08 15:41:33Z antanas 
;
_cod_original_cell_volume 2937.36(7)
_cod_original_sg_symbol_H-M 'P 21/n'
_cod_database_code 7239232

loop_
_symmetry_equiv_pos_as_xyz
'x, y, z'
'-x+1/2, y+1/2, -z+1/2'
'-x, -y, -z'
'x-1/2, -y-1/2, z-1/2'

loop_
_atom_site_label
_atom_site_type_symbol
_atom_site_fract_x
_atom_site_fract_y
_atom_site_fract_z
_atom_site_U_iso_or_equiv
_atom_site_adp_type
_atom_site_occupancy
_atom_site_symmetry_multiplicity
_atom_site_calc_flag
_atom_site_refinement_flags
Rh Rh 0.378977(14) 0.170465(8) 0.357379(10) 0.02202(5) Uani 1 1 d .
P1 P 0.44381(5) 0.27541(3) 0.43505(3) 0.02280(10) Uani 1 1 d .
N1 N 0.61800(16) 0.35432(9) 0.31593(11) 0.0246(3) Uani 1 1 d .
C2 C 0.59103(17) 0.28895(10) 0.36498(12) 0.0213(4) Uani 1 1 d .
H2 H 0.6667 0.2731 0.4000 0.026 Uiso 1 1 calc R
P3 P 0.54329(4) 0.21676(3) 0.28572(3) 0.01994(10) Uani 1 1 d .
C3A C 0.51656(17) 0.28587(11) 0.20227(12) 0.0228(4) Uani 1 1 d .
C4 C 0.45727(19) 0.27859(13) 0.11907(13) 0.0303(4) Uani 1 1 d .
H4 H 0.4227 0.2330 0.1014 0.036 Uiso 1 1 calc R
C5 C 0.4489(2) 0.33800(15) 0.06228(15) 0.0371(5) Uani 1 1 d .
H5 H 0.4072 0.3339 0.0059 0.045 Uiso 1 1 calc R
C6 C 0.5022(2) 0.40376(14) 0.08874(15) 0.0358(5) Uani 1 1 d .
H6 H 0.4975 0.4441 0.0490 0.043 Uiso 1 1 calc R
C7 C 0.5620(2) 0.41280(12) 0.17093(14) 0.0304(4) Uani 1 1 d .
H7 H 0.5981 0.4583 0.1872 0.037 Uiso 1 1 calc R
C7A C 0.56786(17) 0.35312(11) 0.22946(13) 0.0233(4) Uani 1 1 d .
C8 C 0.69154(19) 0.41434(11) 0.35410(14) 0.0272(4) Uani 1 1 d .
H8A H 0.6759 0.4164 0.4191 0.033 Uiso 1 1 calc R
H8B H 0.6602 0.4605 0.3277 0.033 Uiso 1 1 calc R
C9 C 0.8347(2) 0.41115(12) 0.34111(17) 0.0353(5) Uani 1 1 d .
C10 C 0.8644(2) 0.41418(16) 0.24188(19) 0.0489(7) Uani 1 1 d .
H10A H 0.9551 0.4122 0.2346 0.073 Uiso 1 1 calc R
H10B H 0.8319 0.4597 0.2162 0.073 Uiso 1 1 calc R
H10C H 0.8254 0.3726 0.2111 0.073 Uiso 1 1 calc R
C11 C 0.8890(2) 0.47877(14) 0.38814(18) 0.0426(6) Uani 1 1 d .
H11A H 0.8722 0.4761 0.4522 0.064 Uiso 1 1 calc R
H11B H 0.8501 0.5227 0.3629 0.064 Uiso 1 1 calc R
H11C H 0.9794 0.4806 0.3794 0.064 Uiso 1 1 calc R
C12 C 0.8905(3) 0.34229(16) 0.3811(3) 0.0619(9) Uani 1 1 d .
H12A H 0.8542 0.2996 0.3508 0.093 Uiso 1 1 calc R
H12B H 0.8721 0.3401 0.4449 0.093 Uiso 1 1 calc R
H12C H 0.9811 0.3425 0.3733 0.093 Uiso 1 1 calc R
C13 C 0.5168(2) 0.26126(12) 0.55027(13) 0.0334(5) Uani 1 1 d .
C14 C 0.5839(3) 0.18770(14) 0.54699(15) 0.0402(5) Uani 1 1 d .
H14A H 0.6238 0.1777 0.6052 0.060 Uiso 1 1 calc R
H14B H 0.6476 0.1891 0.5009 0.060 Uiso 1 1 calc R
H14C H 0.5233 0.1492 0.5328 0.060 Uiso 1 1 calc R
C15 C 0.4181(3) 0.25854(16) 0.62280(16) 0.0483(6) Uani 1 1 d .
H15A H 0.3474 0.2287 0.6020 0.072 Uiso 1 1 calc R
H15B H 0.3891 0.3081 0.6355 0.072 Uiso 1 1 calc R
H15C H 0.4546 0.2371 0.6773 0.072 Uiso 1 1 calc R
C16 C 0.6135(3) 0.31988(16) 0.57560(17) 0.0505(7) Uani 1 1 d .
H16A H 0.5725 0.3676 0.5778 0.076 Uiso 1 1 calc R
H16B H 0.6791 0.3209 0.5308 0.076 Uiso 1 1 calc R
H16C H 0.6506 0.3086 0.6343 0.076 Uiso 1 1 calc R
C17 C 0.3357(2) 0.35672(12) 0.42849(17) 0.0348(5) Uani 1 1 d .
C18 C 0.2800(3) 0.35746(16) 0.33374(18) 0.0493(7) Uani 1 1 d .
H18A H 0.2170 0.3961 0.3287 0.074 Uiso 1 1 calc R
H18B H 0.2410 0.3102 0.3208 0.074 Uiso 1 1 calc R
H18C H 0.3463 0.3666 0.2909 0.074 Uiso 1 1 calc R
C19 C 0.2278(2) 0.34659(15) 0.49358(19) 0.0441(6) Uani 1 1 d .
H19A H 0.2587 0.3539 0.5550 0.066 Uiso 1 1 calc R
H19B H 0.1939 0.2972 0.4874 0.066 Uiso 1 1 calc R
H19C H 0.1620 0.3822 0.4799 0.066 Uiso 1 1 calc R
C20 C 0.3981(3) 0.43006(15) 0.4488(3) 0.0681(10) Uani 1 1 d .
H20A H 0.3361 0.4692 0.4429 0.102 Uiso 1 1 calc R
H20B H 0.4655 0.4384 0.4066 0.102 Uiso 1 1 calc R
H20C H 0.4327 0.4296 0.5099 0.102 Uiso 1 1 calc R
C21 C 0.2653(2) 0.11044(15) 0.46091(15) 0.0411(6) Uani 1 1 d D
H21 H 0.291(3) 0.1333(15) 0.5126(15) 0.049(8) Uiso 1 1 d D
C22 C 0.1858(2) 0.14857(14) 0.40807(18) 0.0399(6) Uani 1 1 d D
H22 H 0.163(3) 0.1942(12) 0.428(2) 0.055(9) Uiso 1 1 d D
C23 C 0.1091(2) 0.11904(15) 0.33208(18) 0.0445(6) Uani 1 1 d .
H23A H 0.0789 0.1604 0.2950 0.053 Uiso 1 1 calc R
H23B H 0.0350 0.0943 0.3565 0.053 Uiso 1 1 calc R
C24 C 0.1764(2) 0.06618(14) 0.27293(16) 0.0394(5) Uani 1 1 d .
H24A H 0.1330 0.0644 0.2140 0.047 Uiso 1 1 calc R
H24B H 0.1720 0.0169 0.2997 0.047 Uiso 1 1 calc R
C25 C 0.3129(2) 0.08572(12) 0.25918(15) 0.0334(5) Uani 1 1 d D
H25 H 0.336(2) 0.1046(14) 0.2058(14) 0.039(7) Uiso 1 1 d D
C26 C 0.4086(2) 0.05867(12) 0.31061(17) 0.0351(5) Uani 1 1 d D
H26 H 0.4863(19) 0.0586(16) 0.2894(18) 0.044(8) Uiso 1 1 d D
C27 C 0.3949(3) 0.00951(15) 0.3901(2) 0.0486(7) Uani 1 1 d .
H27A H 0.4749 0.0093 0.4244 0.058 Uiso 1 1 calc R
H27B H 0.3800 -0.0408 0.3683 0.058 Uiso 1 1 calc R
C28 C 0.2902(2) 0.02995(16) 0.45356(18) 0.0475(7) Uani 1 1 d .
H28A H 0.2124 0.0055 0.4330 0.057 Uiso 1 1 calc R
H28B H 0.3116 0.0109 0.5138 0.057 Uiso 1 1 calc R
B B 0.7506(2) 0.12794(14) 0.30029(16) 0.0300(5) Uani 1 1 d .
O1 O 0.65461(13) 0.17012(7) 0.24904(9) 0.0252(3) Uani 1 1 d .
F2 F 0.82026(13) 0.08945(8) 0.23941(9) 0.0411(3) Uani 1 1 d .
F3 F 0.82621(16) 0.17539(9) 0.34777(12) 0.0550(4) Uani 1 1 d .
F4 F 0.69537(16) 0.08079(11) 0.35933(12) 0.0649(5) Uani 1 1 d .

loop_
_atom_site_aniso_label
_atom_site_aniso_U_11
_atom_site_aniso_U_22
_atom_site_aniso_U_33
_atom_site_aniso_U_23
_atom_site_aniso_U_13
_atom_site_aniso_U_12
Rh 0.01930(8) 0.02342(8) 0.02352(8) -0.00082(5) 0.00481(5) -0.00431(6)
P1 0.0240(2) 0.0230(2) 0.0216(2) -0.00088(18) 0.00531(18) -0.00256(19)
N1 0.0255(8) 0.0230(8) 0.0252(8) 0.0035(6) 0.0009(6) -0.0061(7)
C2 0.0196(9) 0.0235(9) 0.0209(8) 0.0020(7) 0.0014(7) -0.0028(7)
P3 0.0181(2) 0.0214(2) 0.0204(2) 0.00116(17) 0.00308(17) -0.00156(17)
C3A 0.0177(8) 0.0289(10) 0.0220(9) 0.0038(7) 0.0035(7) 0.0015(7)
C4 0.0225(10) 0.0434(12) 0.0250(9) 0.0003(9) 0.0001(8) -0.0012(9)
C5 0.0271(11) 0.0612(16) 0.0231(10) 0.0099(10) -0.0004(8) 0.0056(10)
C6 0.0320(11) 0.0436(13) 0.0320(11) 0.0178(10) 0.0085(9) 0.0126(10)
C7 0.0305(11) 0.0279(10) 0.0332(11) 0.0080(8) 0.0085(8) 0.0049(8)
C7A 0.0186(9) 0.0274(9) 0.0241(9) 0.0044(7) 0.0039(7) 0.0009(7)
C8 0.0256(10) 0.0223(9) 0.0338(10) -0.0009(8) 0.0033(8) -0.0058(8)
C9 0.0245(10) 0.0274(11) 0.0541(14) -0.0022(10) 0.0020(9) -0.0064(8)
C10 0.0326(13) 0.0505(15) 0.0642(17) -0.0187(13) 0.0203(12) -0.0114(11)
C11 0.0339(12) 0.0419(14) 0.0519(14) -0.0061(11) -0.0015(10) -0.0125(10)
C12 0.0284(13) 0.0452(16) 0.112(3) 0.0182(16) -0.0024(15) -0.0029(11)
C13 0.0466(13) 0.0340(11) 0.0195(9) -0.0011(8) 0.0019(9) -0.0101(10)
C14 0.0475(14) 0.0449(13) 0.0277(11) 0.0059(10) -0.0084(10) 0.0002(11)
C15 0.0675(18) 0.0522(15) 0.0257(11) 0.0039(10) 0.0129(11) -0.0054(13)
C16 0.0703(19) 0.0541(16) 0.0266(11) -0.0015(10) -0.0096(12) -0.0235(14)
C17 0.0285(11) 0.0258(10) 0.0506(13) -0.0014(9) 0.0118(10) 0.0023(8)
C18 0.0411(14) 0.0560(16) 0.0512(15) 0.0143(13) 0.0127(11) 0.0260(13)
C19 0.0376(13) 0.0440(14) 0.0513(15) -0.0102(11) 0.0182(11) 0.0046(11)
C20 0.0410(15) 0.0260(13) 0.138(3) -0.0121(16) 0.0136(18) 0.0008(11)
C21 0.0382(13) 0.0572(15) 0.0283(11) -0.0011(10) 0.0099(9) -0.0249(11)
C22 0.0268(11) 0.0385(13) 0.0552(15) -0.0051(11) 0.0184(10) -0.0077(10)
C23 0.0270(11) 0.0506(15) 0.0559(15) 0.0118(12) -0.0038(10) -0.0047(10)
C24 0.0381(13) 0.0403(13) 0.0392(12) 0.0060(10) -0.0130(10) -0.0120(10)
C25 0.0454(13) 0.0271(10) 0.0279(10) -0.0013(8) 0.0043(9) -0.0046(9)
C26 0.0281(11) 0.0232(10) 0.0546(14) -0.0011(9) 0.0124(10) -0.0012(8)
C27 0.0421(14) 0.0370(13) 0.0665(17) 0.0204(12) -0.0062(12) -0.0002(11)
C28 0.0354(13) 0.0586(17) 0.0483(14) 0.0305(13) -0.0072(11) -0.0140(12)
B 0.0269(11) 0.0317(12) 0.0316(12) 0.0024(9) 0.0012(9) 0.0055(9)
O1 0.0232(7) 0.0277(7) 0.0249(7) 0.0009(5) 0.0041(5) 0.0032(5)
F2 0.0392(7) 0.0387(7) 0.0453(8) -0.0078(6) 0.0016(6) 0.0154(6)
F3 0.0455(9) 0.0556(10) 0.0630(10) -0.0237(8) -0.0241(8) 0.0158(7)
F4 0.0495(10) 0.0782(12) 0.0674(11) 0.0469(10) 0.0105(8) 0.0132(9)

loop_
_atom_type_symbol
_atom_type_description
_atom_type_scat_dispersion_real
_atom_type_scat_dispersion_imag
_atom_type_scat_source
C C 0.0033 0.0016 'International Tables Vol C Tables 4.2.6.8 and 6.1.1.4'
H H 0.0000 0.0000 'International Tables Vol C Tables 4.2.6.8 and 6.1.1.4'
B B 0.0013 0.0007 'International Tables Vol C Tables 4.2.6.8 and 6.1.1.4'
N N 0.0061 0.0033 'International Tables Vol C Tables 4.2.6.8 and 6.1.1.4'
F F 0.0171 0.0103 'International Tables Vol C Tables 4.2.6.8 and 6.1.1.4'
P P 0.1023 0.0942 'International Tables Vol C Tables 4.2.6.8 and 6.1.1.4'
Rh Rh -1.1178 0.9187 'International Tables Vol C Tables 4.2.6.8 and 6.1.1.4'
O O 0.0106 0.0060 'International Tables Vol C Tables 4.2.6.8 and 6.1.1.4'

loop_
_geom_angle_atom_site_label_1
_geom_angle_atom_site_label_2
_geom_angle_atom_site_label_3
_geom_angle
C26 Rh C25 35.77(9)
C26 Rh P3 94.70(6)
C25 Rh P3 100.93(6)
C26 Rh C22 94.59(9)
C25 Rh C22 79.45(9)
P3 Rh C22 164.03(7)
C26 Rh C21 81.20(9)
C25 Rh C21 86.82(9)
P3 Rh C21 160.68(7)
C22 Rh C21 34.61(10)
C26 Rh P1 151.93(7)
C25 Rh P1 168.24(6)
P3 Rh P1 72.490(17)
C22 Rh P1 104.14(7)
C21 Rh P1 102.53(7)
C17 P1 C13 113.37(11)
C17 P1 C2 112.17(9)
C13 P1 C2 100.66(9)
C17 P1 Rh 116.50(8)
C13 P1 Rh 116.79(7)
C2 P1 Rh 94.22(6)
C7A N1 C2 112.56(16)
C7A N1 C8 124.75(16)
C2 N1 C8 122.68(16)
N1 C2 P3 109.05(12)
N1 C2 P1 124.05(14)
P3 C2 P1 92.17(8)
O1 P3 C3A 104.62(8)
O1 P3 C2 114.33(8)
C3A P3 C2 88.80(9)
O1 P3 Rh 124.52(6)
C3A P3 Rh 118.84(6)
C2 P3 Rh 100.05(6)
C4 C3A C7A 120.74(18)
C4 C3A P3 128.08(17)
C7A C3A P3 111.15(14)
C5 C4 C3A 119.8(2)
C4 C5 C6 119.2(2)
C7 C6 C5 122.5(2)
C6 C7 C7A 118.4(2)
N1 C7A C7 125.47(19)
N1 C7A C3A 115.11(17)
C7 C7A C3A 119.39(18)
N1 C8 C9 116.67(17)
C12 C9 C10 109.0(2)
C12 C9 C11 110.4(2)
C10 C9 C11 109.4(2)
C12 C9 C8 111.44(19)
C10 C9 C8 110.3(2)
C11 C9 C8 106.22(19)
C14 C13 C15 109.0(2)
C14 C13 C16 108.1(2)
C15 C13 C16 108.6(2)
C14 C13 P1 106.09(14)
C15 C13 P1 111.76(18)
C16 C13 P1 113.13(16)
C18 C17 C20 109.8(3)
C18 C17 C19 107.7(2)
C20 C17 C19 108.1(2)
C18 C17 P1 106.45(16)
C20 C17 P1 114.73(18)
C19 C17 P1 109.84(17)
C22 C21 C28 125.3(2)
C22 C21 Rh 71.89(13)
C28 C21 Rh 109.13(16)
C21 C22 C23 126.3(2)
C21 C22 Rh 73.49(13)
C23 C22 Rh 107.71(16)
C22 C23 C24 114.7(2)
C23 C24 C25 113.6(2)
C26 C25 C24 123.4(2)
C26 C25 Rh 70.01(13)
C24 C25 Rh 111.47(15)
C25 C26 C27 125.6(2)
C25 C26 Rh 74.22(13)
C27 C26 Rh 106.97(18)
C26 C27 C28 115.3(2)
C21 C28 C27 114.7(2)
F3 B F4 108.7(2)
F3 B F2 110.11(19)
F4 B F2 110.2(2)
F3 B O1 109.33(19)
F4 B O1 110.82(18)
F2 B O1 107.59(18)
B O1 P3 128.56(13)

loop_
_geom_bond_atom_site_label_1
_geom_bond_atom_site_label_2
_geom_bond_distance
Rh C26 2.191(2)
Rh C25 2.244(2)
Rh P3 2.2448(5)
Rh C22 2.253(2)
Rh C21 2.272(2)
Rh P1 2.3462(5)
P1 C17 1.889(2)
P1 C13 1.897(2)
P1 C2 1.9260(19)
N1 C7A 1.391(2)
N1 C2 1.438(2)
N1 C8 1.463(2)
C2 P3 1.8429(19)
P3 O1 1.5745(14)
P3 C3A 1.7980(19)
C3A C4 1.393(3)
C3A C7A 1.407(3)
C4 C5 1.383(3)
C5 C6 1.388(4)
C6 C7 1.385(3)
C7 C7A 1.402(3)
C8 C9 1.550(3)
C9 C12 1.515(4)
C9 C10 1.525(4)
C9 C11 1.535(3)
C13 C14 1.529(4)
C13 C15 1.530(3)
C13 C16 1.535(3)
C17 C18 1.527(4)
C17 C20 1.530(4)
C17 C19 1.536(3)
C21 C22 1.346(4)
C21 C28 1.504(4)
C22 C23 1.492(4)
C23 C24 1.506(4)
C24 C25 1.523(3)
C25 C26 1.363(3)
C26 C27 1.502(3)
C27 C28 1.530(4)
B F3 1.377(3)
B F4 1.378(3)
B F2 1.382(3)
B O1 1.488(3)
